data_1506395
loop_
_publ_author_name
'Ren, X. M.'
'Akutagawa, T.'
'Nishihara, S.'
'Nakamura, T.'
'Fujita, W.'
'Awaga, K.'

_publ_section_title
;
 Structural phase transition driven by spin-lattice interaction in a
 quasi-one-dimensional spin system of
 [1-(4'-iodobenzyl)pyridinium][Ni(mnt)2].
;
_journal_issue 35
_journal_name_full 'The journal of physical chemistry. B'
_journal_page_first 16610
_journal_page_last 16615
_journal_paper_doi 10.1021/jp051995g
_journal_volume 109
_journal_year 2005
_chemical_formula_sum 'C20 H11 Cu I N5 S4'
_chemical_formula_weight 640.02
_chemical_name_systematic
; 
 ? 
;
_space_group_IT_number 14
_symmetry_cell_setting monoclinic
_symmetry_space_group_name_Hall '-P 2ybc'
_symmetry_space_group_name_H-M 'P 1 21/c 1'
_atom_sites_solution_hydrogens geom
_atom_sites_solution_primary direct
_atom_sites_solution_secondary difmap
_audit_creation_method SHELXL-97
_cell_angle_alpha 90.00
_cell_angle_beta 102.61(3)
_cell_angle_gamma 90.00
_cell_formula_units_Z 4
_cell_length_a 11.984(2)
_cell_length_b 26.524(5)
_cell_length_c 7.6252(15)
_cell_measurement_reflns_used 26793
_cell_measurement_temperature 293(2)
_cell_measurement_theta_max 27.7
_cell_measurement_theta_min 3.0
_cell_volume 2365.3(8)
_computing_structure_refinement 'SHELXL-97 (Sheldrick, 1997)'
_computing_structure_solution 'SHELXS-97 (Sheldrick, 1990)'
_diffrn_ambient_temperature 293(2)
_diffrn_detector_area_resol_mean 10.00
_diffrn_measured_fraction_theta_full 0.998
_diffrn_measured_fraction_theta_max 0.998
_diffrn_measurement_device_type 'Rigaku RAXIS-RAPID'
_diffrn_measurement_method \w
_diffrn_radiation_monochromator graphite
_diffrn_radiation_source 'fine-focus sealed tube'
_diffrn_radiation_type MoK\a
_diffrn_radiation_wavelength 0.71073
_diffrn_reflns_av_R_equivalents 0.0348
_diffrn_reflns_av_sigmaI/netI 0.0219
_diffrn_reflns_limit_h_max 15
_diffrn_reflns_limit_h_min -15
_diffrn_reflns_limit_k_max 34
_diffrn_reflns_limit_k_min -34
_diffrn_reflns_limit_l_max 9
_diffrn_reflns_limit_l_min -9
_diffrn_reflns_number 39758
_diffrn_reflns_theta_full 27.48
_diffrn_reflns_theta_max 27.48
_diffrn_reflns_theta_min 3.01
_exptl_absorpt_coefficient_mu 2.600
_exptl_absorpt_correction_T_max 0.594
_exptl_absorpt_correction_T_min 0.406
_exptl_absorpt_correction_type multi-scan
_exptl_absorpt_process_details
;
    Higashi, T. (1995). Program for Absorption Correction.
    Rigaku Corporation, Tokyo, Japan.
;
_exptl_crystal_colour brown
_exptl_crystal_density_diffrn 1.797
_exptl_crystal_density_method 'not measured'
_exptl_crystal_description block
_exptl_crystal_F_000 1248
_exptl_crystal_size_max 0.30
_exptl_crystal_size_mid 0.20
_exptl_crystal_size_min 0.20
_refine_diff_density_max 2.191
_refine_diff_density_min -2.123
_refine_diff_density_rms 0.104
_refine_ls_extinction_method none
_refine_ls_goodness_of_fit_ref 1.132
_refine_ls_hydrogen_treatment mixed
_refine_ls_matrix_type full
_refine_ls_number_parameters 280
_refine_ls_number_reflns 5419
_refine_ls_number_restraints 0
_refine_ls_restrained_S_all 1.132
_refine_ls_R_factor_all 0.0623
_refine_ls_R_factor_gt 0.0482
_refine_ls_shift/su_max 0.001
_refine_ls_shift/su_mean 0.000
_refine_ls_structure_factor_coef Fsqd
_refine_ls_weighting_details 'calc w=1/[\s^2^(Fo^2^)+(0.0576P)^2^+3.8491P] where P=(Fo^2^+2Fc^2^)/3'
_refine_ls_weighting_scheme calc
_refine_ls_wR_factor_gt 0.1294
_refine_ls_wR_factor_ref 0.1362
_reflns_number_gt 4133
_reflns_number_total 5419
_reflns_threshold_expression >2sigma(I)
_cod_data_source_file jp051995gsi20050418_062410.cif
_cod_data_source_block Cu293K
_cod_original_sg_symbol_H-M P2(1)/c
_cod_database_code 1506395

loop_
_symmetry_equiv_pos_as_xyz
'x, y, z'
'-x, y+1/2, -z+1/2'
'-x, -y, -z'
'x, -y-1/2, z-1/2'

loop_
_atom_site_label
_atom_site_type_symbol
_atom_site_fract_x
_atom_site_fract_y
_atom_site_fract_z
_atom_site_U_iso_or_equiv
_atom_site_adp_type
_atom_site_occupancy
_atom_site_symmetry_multiplicity
_atom_site_calc_flag
_atom_site_refinement_flags
Cu1 Cu 0.24049(4) 0.22695(2) 0.46384(7) 0.04121(15) Uani 1 1 d .
I1 I 0.76882(5) 0.331902(16) 0.49660(5) 0.0904(2) Uani 1 1 d .
S1 S 0.37700(10) 0.27832(4) 0.58899(18) 0.0532(3) Uani 1 1 d .
S2 S 0.12465(10) 0.28866(5) 0.36353(18) 0.0558(3) Uani 1 1 d .
S3 S 0.09859(10) 0.17845(4) 0.33754(17) 0.0532(3) Uani 1 1 d .
S4 S 0.35020(10) 0.16299(4) 0.56823(18) 0.0514(3) Uani 1 1 d .
N1 N 0.1003(4) 0.42535(18) 0.3740(8) 0.0815(15) Uani 1 1 d .
N2 N 0.4412(4) 0.41320(18) 0.6518(9) 0.0868(17) Uani 1 1 d .
N3 N -0.0010(5) 0.04954(18) 0.3339(9) 0.0879(16) Uani 1 1 d .
N4 N 0.3342(4) 0.02626(18) 0.6270(8) 0.0799(14) Uani 1 1 d .
N5 N 0.7258(3) 0.06818(14) 0.6222(5) 0.0502(9) Uani 1 1 d .
C1 C 0.1486(4) 0.38810(19) 0.4056(7) 0.0545(11) Uani 1 1 d .
C2 C 0.2061(4) 0.34119(16) 0.4434(6) 0.0454(9) Uani 1 1 d .
C3 C 0.3151(4) 0.33676(16) 0.5376(6) 0.0439(9) Uani 1 1 d .
C4 C 0.3841(4) 0.37947(19) 0.6009(7) 0.0574(12) Uani 1 1 d .
C5 C 0.0671(4) 0.07962(18) 0.3688(7) 0.0577(12) Uani 1 1 d .
C6 C 0.1481(4) 0.11935(17) 0.4130(6) 0.0483(10) Uani 1 1 d .
C7 C 0.2565(4) 0.11265(18) 0.5101(6) 0.0487(10) Uani 1 1 d .
C8 C 0.2995(4) 0.06443(19) 0.5741(7) 0.0568(12) Uani 1 1 d .
C9 C 0.6255(5) 0.0617(2) 0.6690(8) 0.0692(15) Uani 1 1 d .
H9A H 0.5583 0.0723 0.5921 0.083 Uiso 1 1 calc R
C10 C 0.6214(6) 0.0398(2) 0.8285(10) 0.0826(18) Uani 1 1 d .
H10A H 0.5516 0.0352 0.8606 0.099 Uiso 1 1 calc R
C11 C 0.7202(7) 0.0247(2) 0.9413(9) 0.0840(19) Uani 1 1 d .
H11A H 0.7186 0.0100 1.0514 0.101 Uiso 1 1 calc R
C12 C 0.8230(6) 0.0315(2) 0.8898(9) 0.0802(18) Uani 1 1 d .
H12A H 0.8914 0.0212 0.9643 0.096 Uiso 1 1 calc R
C13 C 0.8221(5) 0.05326(19) 0.7294(8) 0.0650(14) Uani 1 1 d .
H13A H 0.8908 0.0579 0.6937 0.078 Uiso 1 1 calc R
C14 C 0.7287(5) 0.0939(2) 0.4492(7) 0.0618(13) Uani 1 1 d .
H14A H 0.6597 0.0857 0.3609 0.074 Uiso 1 1 calc R
H14B H 0.7936 0.0817 0.4048 0.074 Uiso 1 1 calc R
C15 C 0.7375(4) 0.1501(2) 0.4711(6) 0.0501(10) Uani 1 1 d .
C16 C 0.8427(4) 0.1733(2) 0.5195(7) 0.0571(12) Uani 1 1 d .
H16A H 0.9085 0.1536 0.5461 0.069 Uiso 1 1 calc R
C17 C 0.8520(4) 0.2248(2) 0.5290(7) 0.0587(12) Uani 1 1 d .
H17A H 0.9234 0.2401 0.5607 0.070 Uiso 1 1 calc R
C18 C 0.7535(4) 0.2537(2) 0.4908(6) 0.0550(12) Uani 1 1 d .
C19 C 0.6460(5) 0.2316(2) 0.4457(8) 0.0692(15) Uani 1 1 d .
H19A H 0.5801 0.2512 0.4229 0.083 Uiso 1 1 calc R
C20 C 0.6401(4) 0.1797(2) 0.4357(8) 0.0650(14) Uani 1 1 d .
H20B H 0.5689 0.1643 0.4044 0.078 Uiso 1 1 calc R

loop_
_atom_site_aniso_label
_atom_site_aniso_U_11
_atom_site_aniso_U_22
_atom_site_aniso_U_33
_atom_site_aniso_U_23
_atom_site_aniso_U_13
_atom_site_aniso_U_12
Cu1 0.0401(3) 0.0390(3) 0.0434(3) -0.0020(2) 0.0064(2) 0.0001(2)
I1 0.1598(5) 0.0584(2) 0.0538(2) 0.00741(16) 0.0253(3) 0.0155(2)
S1 0.0427(6) 0.0425(6) 0.0669(7) -0.0038(5) -0.0044(5) 0.0017(5)
S2 0.0454(6) 0.0453(6) 0.0679(8) -0.0040(5) -0.0069(5) 0.0024(5)
S3 0.0459(6) 0.0464(6) 0.0618(7) -0.0010(5) -0.0002(5) -0.0032(5)
S4 0.0434(6) 0.0440(6) 0.0647(7) 0.0014(5) 0.0070(5) 0.0018(5)
N1 0.072(3) 0.052(3) 0.110(4) 0.006(3) -0.003(3) 0.015(2)
N2 0.070(3) 0.048(3) 0.130(5) -0.003(3) -0.007(3) -0.009(2)
N3 0.082(4) 0.058(3) 0.116(5) -0.009(3) 0.006(3) -0.020(3)
N4 0.076(3) 0.049(3) 0.107(4) 0.005(3) 0.003(3) 0.008(2)
N5 0.047(2) 0.045(2) 0.057(2) -0.0055(17) 0.0076(17) -0.0046(16)
C1 0.048(2) 0.050(3) 0.062(3) 0.001(2) 0.003(2) 0.003(2)
C2 0.047(2) 0.042(2) 0.047(2) -0.0008(18) 0.0080(19) -0.0009(18)
C3 0.043(2) 0.043(2) 0.044(2) -0.0017(17) 0.0049(18) -0.0021(18)
C4 0.047(2) 0.046(3) 0.073(3) 0.005(2) 0.001(2) 0.001(2)
C5 0.058(3) 0.045(3) 0.069(3) -0.008(2) 0.012(2) -0.006(2)
C6 0.056(3) 0.043(2) 0.048(2) -0.0059(19) 0.015(2) -0.0036(19)
C7 0.053(3) 0.041(2) 0.054(3) -0.0018(19) 0.015(2) 0.0004(19)
C8 0.051(3) 0.047(3) 0.070(3) -0.005(2) 0.008(2) -0.002(2)
C9 0.049(3) 0.074(4) 0.085(4) 0.012(3) 0.016(3) -0.004(2)
C10 0.080(4) 0.070(4) 0.106(5) 0.018(4) 0.038(4) -0.005(3)
C11 0.124(6) 0.049(3) 0.077(4) 0.009(3) 0.017(4) -0.007(3)
C12 0.077(4) 0.056(3) 0.094(4) 0.013(3) -0.010(3) 0.001(3)
C13 0.053(3) 0.052(3) 0.087(4) 0.002(3) 0.010(3) -0.002(2)
C14 0.062(3) 0.071(3) 0.053(3) -0.011(2) 0.013(2) -0.008(3)
C15 0.046(2) 0.062(3) 0.041(2) 0.002(2) 0.0093(19) 0.001(2)
C16 0.040(2) 0.067(3) 0.063(3) 0.008(2) 0.008(2) 0.002(2)
C17 0.049(3) 0.064(3) 0.061(3) 0.011(2) 0.007(2) -0.005(2)
C18 0.070(3) 0.056(3) 0.039(2) 0.004(2) 0.013(2) 0.009(2)
C19 0.053(3) 0.084(4) 0.071(3) 0.001(3) 0.016(3) 0.019(3)
C20 0.045(3) 0.083(4) 0.067(3) -0.005(3) 0.010(2) -0.007(2)

loop_
_atom_type_symbol
_atom_type_description
_atom_type_scat_dispersion_real
_atom_type_scat_dispersion_imag
_atom_type_scat_source
C C 0.0033 0.0016 'International Tables Vol C Tables 4.2.6.8 and 6.1.1.4'
H H 0.0000 0.0000 'International Tables Vol C Tables 4.2.6.8 and 6.1.1.4'
N N 0.0061 0.0033 'International Tables Vol C Tables 4.2.6.8 and 6.1.1.4'
S S 0.1246 0.1234 'International Tables Vol C Tables 4.2.6.8 and 6.1.1.4'
Cu Cu 0.3201 1.2651 'International Tables Vol C Tables 4.2.6.8 and 6.1.1.4'
I I -0.4742 1.8119 'International Tables Vol C Tables 4.2.6.8 and 6.1.1.4'

loop_
_geom_angle_atom_site_label_1
_geom_angle_atom_site_label_2
_geom_angle_atom_site_label_3
_geom_angle
S2 Cu1 S3 84.97(5)
S2 Cu1 S1 92.52(5)
S3 Cu1 S1 177.40(5)
S2 Cu1 S4 177.28(5)
S3 Cu1 S4 92.98(5)
S1 Cu1 S4 89.51(5)
C3 S1 Cu1 102.54(15)
C2 S2 Cu1 102.36(16)
C6 S3 Cu1 102.13(16)
C7 S4 Cu1 101.49(16)
C13 N5 C9 120.7(5)
C13 N5 C14 119.9(4)
C9 N5 C14 119.3(4)
N1 C1 C2 178.6(6)
C3 C2 C1 123.6(4)
C3 C2 S2 121.4(3)
C1 C2 S2 114.9(3)
C2 C3 C4 122.3(4)
C2 C3 S1 121.1(3)
C4 C3 S1 116.6(3)
N2 C4 C3 178.8(6)
N3 C5 C6 177.0(6)
C7 C6 C5 123.6(4)
C7 C6 S3 121.1(4)
C5 C6 S3 115.2(4)
C6 C7 C8 122.4(4)
C6 C7 S4 121.7(4)
C8 C7 S4 115.9(4)
N4 C8 C7 179.2(6)
N5 C9 C10 120.3(6)
C9 C10 C11 119.6(6)
C10 C11 C12 119.2(6)
C13 C12 C11 118.7(6)
N5 C13 C12 121.5(5)
N5 C14 C15 111.8(4)
C16 C15 C20 118.8(5)
C16 C15 C14 120.7(5)
C20 C15 C14 120.5(5)
C17 C16 C15 121.2(5)
C16 C17 C18 119.0(5)
C17 C18 C19 121.3(5)
C17 C18 I1 118.7(4)
C19 C18 I1 119.9(4)
C20 C19 C18 118.0(5)
C19 C20 C15 121.7(5)

loop_
_geom_bond_atom_site_label_1
_geom_bond_atom_site_label_2
_geom_bond_distance
Cu1 S2 2.1744(13)
Cu1 S3 2.1815(13)
Cu1 S1 2.1821(13)
Cu1 S4 2.1871(13)
I1 C18 2.081(6)
S1 C3 1.726(4)
S2 C2 1.733(5)
S3 C6 1.729(5)
S4 C7 1.739(5)
N1 C1 1.144(6)
N2 C4 1.142(7)
N3 C5 1.131(7)
N4 C8 1.135(7)
N5 C13 1.321(7)
N5 C9 1.338(6)
N5 C14 1.492(7)
C1 C2 1.421(6)
C2 C3 1.351(6)
C3 C4 1.424(6)
C5 C6 1.422(6)
C6 C7 1.359(6)
C7 C8 1.425(7)
C9 C10 1.358(8)
C10 C11 1.363(10)
C11 C12 1.384(9)
C12 C13 1.350(8)
C14 C15 1.499(8)
C15 C16 1.379(7)
C15 C20 1.384(7)
C16 C17 1.372(7)
C17 C18 1.384(7)
C18 C19 1.389(8)
C19 C20 1.379(8)
